data_4125296
loop_
_publ_author_name
'Boyce, Jonathan H.'
'Eschenbrenner-Lux, Vincent'
'Porco, Jr, John A'

_publ_section_title
;
 Syntheses of (+)-30-epi-, (-)-6-epi-,
 (+-)-6,30-epi-13,14-Didehydroxyisogarcinol and
 (+-)-6,30-epi-Garcimultiflorone A Utilizing Highly Diastereoselective,
 Lewis Acid-Controlled Cyclizations.
;
_journal_issue 44
_journal_name_full 'Journal of the American Chemical Society'
_journal_page_first 14789
_journal_page_last 14797
_journal_paper_doi 10.1021/jacs.6b09727
_journal_volume 138
_journal_year 2016
_chemical_formula_moiety 'C32 H38 O4'
_chemical_formula_sum 'C32 H38 O4'
_chemical_formula_weight 486.62
_space_group_crystal_system orthorhombic
_space_group_IT_number 29
_space_group_name_Hall 'P 2c -2ac'
_space_group_name_H-M_alt 'P c a 21'
_symmetry_space_group_name_Hall 'P 2c -2ac'
_symmetry_space_group_name_H-M 'P c a 21'
_atom_sites_solution_hydrogens geom
_audit_creation_method SHELXL-2014/7
_audit_update_record
;
2016-08-30 # Formatted by publCIF
;
_cell_angle_alpha 90
_cell_angle_beta 90
_cell_angle_gamma 90
_cell_formula_units_Z 4
_cell_length_a 23.1187(4)
_cell_length_b 7.8379(2)
_cell_length_c 15.2175(3)
_cell_measurement_reflns_used 9398
_cell_measurement_temperature 100(2)
_cell_measurement_theta_max 66.529
_cell_measurement_theta_min 3.824
_cell_volume 2757.44(10)
_computing_structure_refinement 'SHELXL-2014/7 (Sheldrick, 2014)'
_diffrn_ambient_temperature 100(2)
_diffrn_measured_fraction_theta_full 0.997
_diffrn_measured_fraction_theta_max 0.997
_diffrn_measurement_device_type 'Bruker Proteum-R'
_diffrn_measurement_method '\w and \f scans'
_diffrn_radiation_monochromator Montel
_diffrn_radiation_type CuK\a
_diffrn_radiation_wavelength 1.54178
_diffrn_reflns_av_R_equivalents 0.0487
_diffrn_reflns_av_unetI/netI 0.0214
_diffrn_reflns_Laue_measured_fraction_full 0.997
_diffrn_reflns_Laue_measured_fraction_max 0.997
_diffrn_reflns_limit_h_max 27
_diffrn_reflns_limit_h_min -27
_diffrn_reflns_limit_k_max 9
_diffrn_reflns_limit_k_min -9
_diffrn_reflns_limit_l_max 17
_diffrn_reflns_limit_l_min -18
_diffrn_reflns_number 71181
_diffrn_reflns_point_group_measured_fraction_full 0.997
_diffrn_reflns_point_group_measured_fraction_max 0.997
_diffrn_reflns_theta_full 66.700
_diffrn_reflns_theta_max 66.700
_diffrn_reflns_theta_min 3.824
_diffrn_source 'rotating anode'
_exptl_absorpt_coefficient_mu 0.597
_exptl_absorpt_correction_T_max 0.8642
_exptl_absorpt_correction_T_min 0.7926
_exptl_absorpt_correction_type multi-scan
_exptl_absorpt_process_details 'SADABS (Sheldrick, 2015)'
_exptl_crystal_colour colorless
_exptl_crystal_density_diffrn 1.172
_exptl_crystal_description prism
_exptl_crystal_F_000 1048
_exptl_crystal_size_max 0.192
_exptl_crystal_size_mid 0.138
_exptl_crystal_size_min 0.081
_refine_diff_density_max 0.185
_refine_diff_density_min -0.126
_refine_diff_density_rms 0.031
_refine_ls_abs_structure_details
;
 Refined as an inversion twin.
;
_refine_ls_abs_structure_Flack 0.49(19)
_refine_ls_extinction_method none
_refine_ls_goodness_of_fit_ref 1.044
_refine_ls_hydrogen_treatment constr
_refine_ls_matrix_type full
_refine_ls_number_parameters 330
_refine_ls_number_reflns 4823
_refine_ls_number_restraints 1
_refine_ls_restrained_S_all 1.044
_refine_ls_R_factor_all 0.0299
_refine_ls_R_factor_gt 0.0294
_refine_ls_shift/su_max 0.000
_refine_ls_shift/su_mean 0.000
_refine_ls_structure_factor_coef Fsqd
_refine_ls_weighting_details 'w=1/[\s^2^(Fo^2^)+(0.0390P)^2^+0.6910P] where P=(Fo^2^+2Fc^2^)/3'
_refine_ls_weighting_scheme calc
_refine_ls_wR_factor_gt 0.0769
_refine_ls_wR_factor_ref 0.0772
_reflns_Friedel_coverage 0.918
_reflns_Friedel_fraction_full 0.997
_reflns_Friedel_fraction_max 0.997
_reflns_number_gt 4762
_reflns_number_total 4823
_reflns_threshold_expression 'I > 2\s(I)'
_cod_data_source_file ja6b09727_si_004.cif
_cod_data_source_block boyce5_orh
_cod_depositor_comments 'Adding full bibliography for 4125295--4125297.cif.'
_cod_database_code 4125296
_shelx_shelxl_version_number 2014/7
_shelx_space_group_comment
;
The symmetry employed for this shelxl refinement is uniquely defined
by the following loop, which should always be used as a source of
symmetry information in preference to the above space-group names.
They are only intended as comments.
;

loop_
_space_group_symop_operation_xyz
'x, y, z'
'-x, -y, z+1/2'
'x+1/2, -y, z'
'-x+1/2, y, z+1/2'

loop_
_atom_site_label
_atom_site_type_symbol
_atom_site_fract_x
_atom_site_fract_y
_atom_site_fract_z
_atom_site_U_iso_or_equiv
_atom_site_adp_type
_atom_site_occupancy
_atom_site_site_symmetry_order
_atom_site_calc_flag
_atom_site_refinement_flags_posn
_atom_site_refinement_flags_adp
O2 O 0.41587(6) 0.57164(18) 0.63038(9) 0.0228(3) Uani 1 1 d . .
O4 O 0.26372(5) 0.55694(18) 0.44008(10) 0.0276(3) Uani 1 1 d . .
O3 O 0.41522(6) 0.19463(18) 0.39632(11) 0.0306(3) Uani 1 1 d . .
O1 O 0.43755(7) 0.1629(2) 0.61676(13) 0.0416(4) Uani 1 1 d . .
C10 C 0.35369(8) 0.6453(2) 0.50397(13) 0.0189(4) Uani 1 1 d . .
C19 C 0.31561(8) 0.5411(2) 0.44236(13) 0.0197(4) Uani 1 1 d . .
C9 C 0.39375(7) 0.5256(2) 0.55223(13) 0.0189(4) Uani 1 1 d . .
C21 C 0.39550(8) 0.3256(2) 0.42847(14) 0.0213(4) Uani 1 1 d . .
C8 C 0.41377(7) 0.3805(2) 0.51564(13) 0.0194(4) Uani 1 1 d . .
C26 C 0.42174(8) 0.6715(2) 0.36698(13) 0.0217(4) Uani 1 1 d . .
H26 H 0.4508 0.5930 0.3940 0.026 Uiso 1 1 calc R U
C7 C 0.45546(8) 0.2645(2) 0.56343(13) 0.0230(4) Uani 1 1 d . .
C16 C 0.38173(8) 0.6750(3) 0.69382(13) 0.0238(4) Uani 1 1 d . .
C6 C 0.51833(8) 0.2759(3) 0.54256(13) 0.0254(4) Uani 1 1 d . .
C12 C 0.35278(9) 0.8211(3) 0.64295(14) 0.0228(4) Uani 1 1 d . .
H12 H 0.3843 0.8925 0.6169 0.027 Uiso 1 1 calc R U
C25 C 0.39072(8) 0.7628(2) 0.44318(13) 0.0225(4) Uani 1 1 d . .
H25A H 0.3652 0.8519 0.4182 0.027 Uiso 1 1 calc R U
H25B H 0.4202 0.8210 0.4797 0.027 Uiso 1 1 calc R U
C11 C 0.31685(8) 0.7515(2) 0.56749(13) 0.0213(4) Uani 1 1 d . .
H11A H 0.2990 0.8476 0.5351 0.026 Uiso 1 1 calc R U
H11B H 0.2853 0.6797 0.5913 0.026 Uiso 1 1 calc R U
C20 C 0.34878(8) 0.4285(2) 0.37886(13) 0.0207(4) Uani 1 1 d . .
C17 C 0.33976(9) 0.5523(3) 0.73804(15) 0.0291(5) Uani 1 1 d . .
H17A H 0.3128 0.5071 0.6942 0.044 Uiso 1 1 calc R U
H17B H 0.3181 0.6129 0.7838 0.044 Uiso 1 1 calc R U
H17C H 0.3614 0.4580 0.7646 0.044 Uiso 1 1 calc R U
C13 C 0.31620(9) 0.9380(3) 0.70229(14) 0.0283(5) Uani 1 1 d . .
H13A H 0.2826 0.8733 0.7249 0.034 Uiso 1 1 calc R U
H13B H 0.3397 0.9748 0.7532 0.034 Uiso 1 1 calc R U
C22 C 0.30803(9) 0.3014(3) 0.33305(14) 0.0250(4) Uani 1 1 d . .
H22A H 0.2779 0.3660 0.3011 0.030 Uiso 1 1 calc R U
H22B H 0.3304 0.2355 0.2892 0.030 Uiso 1 1 calc R U
C23 C 0.27924(10) 0.1793(3) 0.39519(15) 0.0292(5) Uani 1 1 d . .
H23 H 0.3032 0.1185 0.4351 0.035 Uiso 1 1 calc R U
C14 C 0.29518(10) 1.0924(3) 0.65330(15) 0.0326(5) Uani 1 1 d . .
H14 H 0.3236 1.1666 0.6292 0.039 Uiso 1 1 calc R U
C28 C 0.50541(9) 0.8776(3) 0.36545(15) 0.0286(5) Uani 1 1 d . .
H28 H 0.4967 0.9610 0.4087 0.034 Uiso 1 1 calc R U
C30 C 0.37978(9) 0.5584(3) 0.31189(14) 0.0239(4) Uani 1 1 d . .
C5 C 0.55341(9) 0.1354(3) 0.56228(15) 0.0342(5) Uani 1 1 d . .
H5 H 0.5370 0.0359 0.5878 0.041 Uiso 1 1 calc R U
C1 C 0.54274(9) 0.4214(3) 0.50662(14) 0.0334(5) Uani 1 1 d . .
H1 H 0.5192 0.5173 0.4931 0.040 Uiso 1 1 calc R U
C27 C 0.45603(10) 0.8054(3) 0.31318(14) 0.0275(5) Uani 1 1 d . .
H27A H 0.4712 0.7515 0.2591 0.033 Uiso 1 1 calc R U
H27B H 0.4297 0.8990 0.2955 0.033 Uiso 1 1 calc R U
C31 C 0.33416(10) 0.6675(3) 0.26447(15) 0.0319(5) Uani 1 1 d . .
H31A H 0.3110 0.7295 0.3080 0.048 Uiso 1 1 calc R U
H31B H 0.3089 0.5934 0.2296 0.048 Uiso 1 1 calc R U
H31C H 0.3535 0.7492 0.2256 0.048 Uiso 1 1 calc R U
C32 C 0.41365(10) 0.4580(3) 0.24271(15) 0.0328(5) Uani 1 1 d . .
H32A H 0.4321 0.5376 0.2017 0.049 Uiso 1 1 calc R U
H32B H 0.3872 0.3830 0.2105 0.049 Uiso 1 1 calc R U
H32C H 0.4434 0.3890 0.2717 0.049 Uiso 1 1 calc R U
C18 C 0.42750(10) 0.7368(3) 0.75764(15) 0.0332(5) Uani 1 1 d . .
H18A H 0.4494 0.6389 0.7799 0.050 Uiso 1 1 calc R U
H18B H 0.4089 0.7959 0.8068 0.050 Uiso 1 1 calc R U
H18C H 0.4538 0.8154 0.7274 0.050 Uiso 1 1 calc R U
C15 C 0.24075(11) 1.1329(3) 0.64120(16) 0.0389(6) Uani 1 1 d . .
H15A H 0.2111 1.0620 0.6643 0.047 Uiso 1 1 calc R U
H15B H 0.2310 1.2331 0.6094 0.047 Uiso 1 1 calc R U
C24 C 0.22383(10) 0.1505(3) 0.39844(17) 0.0372(5) Uani 1 1 d . .
H24A H 0.1985 0.2090 0.3596 0.045 Uiso 1 1 calc R U
H24B H 0.2087 0.0712 0.4397 0.045 Uiso 1 1 calc R U
C4 C 0.61223(10) 0.1417(4) 0.54450(17) 0.0475(7) Uani 1 1 d . .
H4 H 0.6360 0.0457 0.5569 0.057 Uiso 1 1 calc R U
C29 C 0.55912(11) 0.8339(3) 0.3556(2) 0.0468(7) Uani 1 1 d . .
H29A H 0.5694 0.7508 0.3129 0.056 Uiso 1 1 calc R U
H29B H 0.5882 0.8850 0.3911 0.056 Uiso 1 1 calc R U
C2 C 0.60231(11) 0.4264(4) 0.49030(17) 0.0467(7) Uani 1 1 d . .
H2 H 0.6193 0.5264 0.4663 0.056 Uiso 1 1 calc R U
C3 C 0.63625(11) 0.2871(5) 0.50889(17) 0.0525(8) Uani 1 1 d . .
H3 H 0.6766 0.2910 0.4971 0.063 Uiso 1 1 calc R U

loop_
_atom_site_aniso_label
_atom_site_aniso_U_11
_atom_site_aniso_U_22
_atom_site_aniso_U_33
_atom_site_aniso_U_23
_atom_site_aniso_U_13
_atom_site_aniso_U_12
O2 0.0202(6) 0.0274(7) 0.0209(7) -0.0061(6) -0.0016(5) 0.0009(5)
O4 0.0197(7) 0.0334(8) 0.0298(8) -0.0059(7) -0.0002(6) 0.0022(6)
O3 0.0307(8) 0.0250(7) 0.0361(8) -0.0124(6) -0.0037(6) 0.0063(6)
O1 0.0290(8) 0.0374(8) 0.0583(12) 0.0223(8) -0.0058(8) -0.0037(7)
C10 0.0191(9) 0.0183(9) 0.0192(10) -0.0029(8) 0.0029(8) -0.0004(7)
C19 0.0194(9) 0.0204(9) 0.0193(9) 0.0032(8) 0.0002(8) -0.0002(7)
C9 0.0151(8) 0.0210(9) 0.0205(10) -0.0014(8) 0.0038(7) -0.0058(7)
C21 0.0176(9) 0.0179(9) 0.0283(11) -0.0028(8) 0.0026(8) -0.0019(7)
C8 0.0145(8) 0.0197(9) 0.0239(10) 0.0008(8) 0.0017(7) -0.0029(7)
C26 0.0231(10) 0.0213(9) 0.0208(10) 0.0012(8) 0.0031(8) -0.0002(7)
C7 0.0231(9) 0.0188(9) 0.0271(11) -0.0025(8) -0.0035(8) -0.0018(7)
C16 0.0221(10) 0.0284(11) 0.0210(10) -0.0075(9) 0.0027(8) 0.0001(8)
C6 0.0210(9) 0.0360(11) 0.0193(10) -0.0065(8) -0.0039(8) 0.0015(8)
C12 0.0224(9) 0.0224(9) 0.0235(10) -0.0069(8) 0.0052(8) -0.0031(8)
C25 0.0254(9) 0.0185(9) 0.0235(10) -0.0009(8) 0.0037(8) -0.0002(7)
C11 0.0203(9) 0.0208(9) 0.0227(10) -0.0016(8) 0.0039(8) 0.0021(7)
C20 0.0209(9) 0.0217(9) 0.0196(10) -0.0029(7) -0.0005(8) -0.0009(8)
C17 0.0312(11) 0.0296(11) 0.0264(11) 0.0024(9) 0.0043(9) -0.0003(8)
C13 0.0284(10) 0.0296(11) 0.0271(11) -0.0098(9) 0.0058(9) -0.0005(9)
C22 0.0238(10) 0.0268(10) 0.0243(10) -0.0059(8) -0.0017(8) -0.0008(8)
C23 0.0324(12) 0.0258(10) 0.0294(11) -0.0034(9) -0.0055(9) -0.0030(8)
C14 0.0359(12) 0.0258(10) 0.0360(12) -0.0102(9) 0.0099(10) 0.0016(9)
C28 0.0295(11) 0.0230(10) 0.0333(11) 0.0044(9) 0.0105(9) -0.0027(8)
C30 0.0249(10) 0.0272(10) 0.0195(9) -0.0008(8) 0.0020(8) -0.0012(8)
C5 0.0304(11) 0.0444(13) 0.0277(12) -0.0102(10) -0.0075(9) 0.0103(10)
C1 0.0253(10) 0.0516(14) 0.0231(11) 0.0019(10) -0.0023(8) -0.0077(10)
C27 0.0324(11) 0.0254(10) 0.0247(11) 0.0026(9) 0.0070(9) -0.0021(9)
C31 0.0338(11) 0.0375(12) 0.0246(11) 0.0066(9) -0.0028(9) -0.0021(9)
C32 0.0345(12) 0.0391(12) 0.0250(11) -0.0069(10) 0.0086(10) -0.0060(9)
C18 0.0324(11) 0.0391(12) 0.0282(12) -0.0116(10) -0.0033(9) 0.0002(9)
C15 0.0431(13) 0.0413(13) 0.0324(13) -0.0148(11) 0.0021(10) 0.0097(10)
C24 0.0356(13) 0.0435(13) 0.0324(12) -0.0011(11) -0.0019(10) -0.0120(10)
C4 0.0283(12) 0.080(2) 0.0340(13) -0.0122(14) -0.0054(10) 0.0212(13)
C29 0.0299(12) 0.0362(13) 0.074(2) -0.0097(13) 0.0093(13) -0.0033(10)
C2 0.0301(12) 0.084(2) 0.0265(12) 0.0055(13) 0.0001(10) -0.0176(13)
C3 0.0212(11) 0.107(2) 0.0293(13) -0.0055(15) -0.0010(9) 0.0016(14)

loop_
_atom_type_symbol
_atom_type_description
_atom_type_scat_dispersion_real
_atom_type_scat_dispersion_imag
_atom_type_scat_source
C C 0.0181 0.0091 'International Tables Vol C Tables 4.2.6.8 and 6.1.1.4'
H H 0.0000 0.0000 'International Tables Vol C Tables 4.2.6.8 and 6.1.1.4'
O O 0.0492 0.0322 'International Tables Vol C Tables 4.2.6.8 and 6.1.1.4'

loop_
_geom_angle_atom_site_label_1
_geom_angle_atom_site_label_2
_geom_angle_atom_site_label_3
_geom_angle
C9 O2 C16 121.26(14)
C9 C10 C19 108.73(14)
C9 C10 C11 111.81(16)
C19 C10 C11 110.98(15)
C9 C10 C25 108.57(15)
C19 C10 C25 105.58(15)
C11 C10 C25 110.94(15)
O4 C19 C20 122.98(18)
O4 C19 C10 122.48(17)
C20 C19 C10 114.32(15)
O2 C9 C8 117.48(17)
O2 C9 C10 119.83(16)
C8 C9 C10 122.27(17)
O3 C21 C8 120.21(18)
O3 C21 C20 120.16(18)
C8 C21 C20 119.56(16)
C9 C8 C21 121.71(18)
C9 C8 C7 121.85(18)
C21 C8 C7 116.43(17)
C25 C26 C27 108.75(16)
C25 C26 C30 112.31(15)
C27 C26 C30 114.81(17)
C25 C26 H26 106.8
C27 C26 H26 106.8
C30 C26 H26 106.8
O1 C7 C6 121.08(18)
O1 C7 C8 120.02(18)
C6 C7 C8 118.90(17)
O2 C16 C18 102.69(15)
O2 C16 C17 106.31(16)
C18 C16 C17 111.30(18)
O2 C16 C12 108.07(16)
C18 C16 C12 112.91(17)
C17 C16 C12 114.57(16)
C1 C6 C5 119.8(2)
C1 C6 C7 122.06(19)
C5 C6 C7 118.2(2)
C11 C12 C16 110.60(16)
C11 C12 C13 110.90(16)
C16 C12 C13 112.79(17)
C11 C12 H12 107.4
C16 C12 H12 107.4
C13 C12 H12 107.4
C26 C25 C10 115.30(15)
C26 C25 H25A 108.4
C10 C25 H25A 108.4
C26 C25 H25B 108.4
C10 C25 H25B 108.4
H25A C25 H25B 107.5
C12 C11 C10 111.58(15)
C12 C11 H11A 109.3
C10 C11 H11A 109.3
C12 C11 H11B 109.3
C10 C11 H11B 109.3
H11A C11 H11B 108.0
C19 C20 C22 110.84(16)
C19 C20 C21 110.23(15)
C22 C20 C21 108.16(15)
C19 C20 C30 105.11(15)
C22 C20 C30 113.29(16)
C21 C20 C30 109.18(15)
C16 C17 H17A 109.5
C16 C17 H17B 109.5
H17A C17 H17B 109.5
C16 C17 H17C 109.5
H17A C17 H17C 109.5
H17B C17 H17C 109.5
C14 C13 C12 111.48(18)
C14 C13 H13A 109.3
C12 C13 H13A 109.3
C14 C13 H13B 109.3
C12 C13 H13B 109.3
H13A C13 H13B 108.0
C23 C22 C20 113.52(18)
C23 C22 H22A 108.9
C20 C22 H22A 108.9
C23 C22 H22B 108.9
C20 C22 H22B 108.9
H22A C22 H22B 107.7
C24 C23 C22 124.8(2)
C24 C23 H23 117.6
C22 C23 H23 117.6
C15 C14 C13 125.1(2)
C15 C14 H14 117.4
C13 C14 H14 117.4
C29 C28 C27 124.6(2)
C29 C28 H28 117.7
C27 C28 H28 117.7
C32 C30 C31 108.32(19)
C32 C30 C26 110.13(16)
C31 C30 C26 111.26(17)
C32 C30 C20 109.78(16)
C31 C30 C20 110.11(16)
C26 C30 C20 107.25(15)
C4 C5 C6 119.9(2)
C4 C5 H5 120.1
C6 C5 H5 120.1
C6 C1 C2 119.6(2)
C6 C1 H1 120.2
C2 C1 H1 120.2
C28 C27 C26 111.36(17)
C28 C27 H27A 109.4
C26 C27 H27A 109.4
C28 C27 H27B 109.4
C26 C27 H27B 109.4
H27A C27 H27B 108.0
C30 C31 H31A 109.5
C30 C31 H31B 109.5
H31A C31 H31B 109.5
C30 C31 H31C 109.5
H31A C31 H31C 109.5
H31B C31 H31C 109.5
C30 C32 H32A 109.5
C30 C32 H32B 109.5
H32A C32 H32B 109.5
C30 C32 H32C 109.5
H32A C32 H32C 109.5
H32B C32 H32C 109.5
C16 C18 H18A 109.5
C16 C18 H18B 109.5
H18A C18 H18B 109.5
C16 C18 H18C 109.5
H18A C18 H18C 109.5
H18B C18 H18C 109.5
C14 C15 H15A 120.0
C14 C15 H15B 120.0
H15A C15 H15B 120.0
C23 C24 H24A 120.0
C23 C24 H24B 120.0
H24A C24 H24B 120.0
C3 C4 C5 120.1(3)
C3 C4 H4 120.0
C5 C4 H4 120.0
C28 C29 H29A 120.0
C28 C29 H29B 120.0
H29A C29 H29B 120.0
C3 C2 C1 120.2(3)
C3 C2 H2 119.9
C1 C2 H2 119.9
C2 C3 C4 120.5(2)
C2 C3 H3 119.7
C4 C3 H3 119.7

loop_
_geom_bond_atom_site_label_1
_geom_bond_atom_site_label_2
_geom_bond_distance
O2 C9 1.344(2)
O2 C16 1.487(2)
O4 C19 1.206(2)
O3 C21 1.225(2)
O1 C7 1.210(3)
C10 C9 1.509(3)
C10 C19 1.523(3)
C10 C11 1.534(2)
C10 C25 1.561(3)
C19 C20 1.517(3)
C9 C8 1.348(3)
C21 C8 1.457(3)
C21 C20 1.545(3)
C8 C7 1.512(3)
C26 C25 1.540(3)
C26 C27 1.549(3)
C26 C30 1.559(3)
C26 H26 1.0000
C7 C6 1.490(3)
C16 C18 1.516(3)
C16 C17 1.523(3)
C16 C12 1.536(3)
C6 C1 1.385(3)
C6 C5 1.400(3)
C12 C11 1.519(3)
C12 C13 1.539(3)
C12 H12 1.0000
C25 H25A 0.9900
C25 H25B 0.9900
C11 H11A 0.9900
C11 H11B 0.9900
C20 C22 1.538(3)
C20 C30 1.609(3)
C17 H17A 0.9800
C17 H17B 0.9800
C17 H17C 0.9800
C13 C14 1.503(3)
C13 H13A 0.9900
C13 H13B 0.9900
C22 C23 1.501(3)
C22 H22A 0.9900
C22 H22B 0.9900
C23 C24 1.302(3)
C23 H23 0.9500
C14 C15 1.311(3)
C14 H14 0.9500
C28 C29 1.297(3)
C28 C27 1.502(3)
C28 H28 0.9500
C30 C32 1.530(3)
C30 C31 1.538(3)
C5 C4 1.387(3)
C5 H5 0.9500
C1 C2 1.400(3)
C1 H1 0.9500
C27 H27A 0.9900
C27 H27B 0.9900
C31 H31A 0.9800
C31 H31B 0.9800
C31 H31C 0.9800
C32 H32A 0.9800
C32 H32B 0.9800
C32 H32C 0.9800
C18 H18A 0.9800
C18 H18B 0.9800
C18 H18C 0.9800
C15 H15A 0.9500
C15 H15B 0.9500
C24 H24A 0.9500
C24 H24B 0.9500
C4 C3 1.379(5)
C4 H4 0.9500
C29 H29A 0.9500
C29 H29B 0.9500
C2 C3 1.374(4)
C2 H2 0.9500
C3 H3 0.9500
